data_9014822
loop_
_publ_author_name
'Nespolo, M.'
'Ozawa, T.'
'Kawasaki, Y.'
'Sugiyama, K.'

_publ_section_title
;
 Structural relations and pseudosymmetries in the andorite homologous series
;
_journal_name_full 'Journal of Mineralogical and Petrological Sciences'
_journal_page_first 226
_journal_page_last 243
_journal_paper_doi 10.2465/jmps.120730
_journal_volume 107
_journal_year 2012
_chemical_compound_source 'Oura mine, San Jose, Bolivia'
_chemical_formula_sum 'Ag Pb S6 Sb3'
_chemical_name_mineral 'Andorite IV'
_space_group_IT_number 14
_symmetry_space_group_name_Hall '-P 2ybc'
_symmetry_space_group_name_H-M 'P 1 21/c 1'
_cell_angle_alpha 90
_cell_angle_beta 90.008
_cell_angle_gamma 90
_cell_length_a 19.1686
_cell_length_b 17.160
_cell_length_c 13.042
_cell_formula_units_Z 16
_cell_volume 4289.946
_database_code_amcsd 0019736
_exptl_crystal_density_diffrn 5.405
_cod_original_cell_volume 4289.947
_cod_original_formula_sum 'Ag Pb Sb3 S6'
_cod_database_code 9014822

loop_
_space_group_symop_operation_xyz
x,y,z
x,1/2-y,1/2+z
-x,1/2+y,1/2-z
-x,-y,-z

loop_
_atom_site_aniso_label
_atom_site_aniso_U_11
_atom_site_aniso_U_22
_atom_site_aniso_U_33
_atom_site_aniso_U_12
_atom_site_aniso_U_13
_atom_site_aniso_U_23
Ag1 0.03220 0.02870 0.03130 -0.00720 0.00870 0.00000
Ag2 0.03780 0.06930 0.07820 0.01580 -0.03300 -0.03590
Ag3 0.04740 0.05660 0.06470 0.00840 0.03290 -0.00150
Ag4 0.05520 0.04980 0.04010 -0.02240 -0.00960 0.02130
Pb1 0.02870 0.01990 0.02250 -0.00090 0.00490 0.00080
Pb2 0.03010 0.03180 0.03410 -0.00720 -0.00080 -0.00100
Pb3 0.02900 0.02650 0.02910 -0.00090 0.00030 0.00240
Pb4 0.03590 0.02930 0.03190 -0.00910 -0.00430 0.00650
Sb1 0.01980 0.01590 0.01330 0.00060 0.00180 -0.00010
Sb2 0.01750 0.01520 0.01760 0.00110 0.00510 -0.00210
Sb3 0.01500 0.01510 0.01910 0.00150 0.00020 -0.00120
Sb4 0.01200 0.01840 0.02000 0.00030 0.00010 0.00090
Sb5 0.01430 0.01330 0.01770 0.00110 0.00380 -0.00140
Sb6 0.01760 0.01490 0.02000 0.00150 -0.00160 -0.00150
Sb7 0.02100 0.01360 0.01980 -0.00010 0.00440 -0.00050
Sb8 0.01440 0.01720 0.01680 0.00020 0.00250 -0.00230
Sb9 0.01660 0.02130 0.01570 0.00040 0.00210 -0.00120
Sb10 0.01580 0.02430 0.02130 0.00370 0.00320 0.00490
Sb11 0.01690 0.01480 0.01670 -0.00220 0.00210 0.00020
Sb12 0.02090 0.02220 0.02310 0.00600 0.00090 0.00310
S1 0.02300 0.01800 0.02200 -0.00410 0.00000 -0.00570
S2 0.01600 0.01500 0.02100 0.00010 0.00360 -0.00210
S3 0.02000 0.01310 0.02000 0.00220 0.00080 0.00140
S4 0.01400 0.01800 0.02200 -0.00220 0.00260 -0.00200
S5 0.01900 0.01600 0.02200 -0.00080 0.00250 0.00440
S6 0.02400 0.01200 0.03300 0.00180 -0.01100 -0.00200
S7 0.01300 0.02300 0.02800 0.00190 0.00240 0.00220
S8 0.02500 0.02300 0.02000 0.00100 -0.00340 -0.00470
S9 0.01900 0.01500 0.03000 -0.00070 -0.00100 0.00470
S10 0.01800 0.02400 0.02300 0.00130 0.00130 -0.00020
S11 0.01900 0.02100 0.02400 -0.00070 -0.00060 0.00210
S12 0.02300 0.02400 0.01700 -0.00500 0.00600 -0.00620
S13 0.01600 0.01460 0.02100 -0.00250 0.00170 -0.00400
S14 0.02100 0.01060 0.02400 -0.00110 0.00930 0.00030
S115 0.01900 0.02200 0.02000 -0.00010 -0.00130 0.00210
S116 0.02100 0.01340 0.01800 0.00150 0.00560 0.00070
S117 0.01700 0.02100 0.01200 -0.00220 -0.00120 -0.00180
S118 0.02100 0.01600 0.03900 0.00190 -0.00500 0.00500
S119 0.01700 0.02200 0.01900 0.00160 0.00570 0.00270
S120 0.02800 0.02000 0.02100 0.00230 0.00000 0.00360
S121 0.01900 0.01700 0.02600 0.00110 0.00000 -0.00420
S122 0.01500 0.02000 0.02100 0.00260 0.00030 0.00080
S123 0.02200 0.02000 0.03800 -0.00200 0.01000 -0.00100
S124 0.01700 0.02500 0.02300 0.00100 -0.00040 -0.00350

loop_
_atom_site_label
_atom_site_fract_x
_atom_site_fract_y
_atom_site_fract_z
_atom_site_U_iso_or_equiv
Ag1 0.35709 0.81311 0.84948 0.03080
Ag2 0.14280 0.17732 0.33615 0.06180
Ag3 0.35640 0.05251 0.82640 0.05630
Ag4 0.13216 0.93297 0.33294 0.04840
Pb1 0.24276 0.82487 0.57335 0.02370
Pb2 0.25023 0.30831 0.60330 0.03200
Pb3 0.25544 0.06872 0.58827 0.02820
Pb4 0.24888 0.93783 0.08883 0.03240
Sb1 0.12058 0.68987 0.34641 0.01630
Sb2 0.95572 0.30075 0.38704 0.01680
Sb3 0.44664 0.81586 0.12447 0.01640
Sb4 0.44792 0.18462 0.62519 0.01680
Sb5 0.05798 0.32777 0.13344 0.01510
Sb6 0.36327 0.19028 0.37208 0.01750
Sb7 0.14971 0.06736 0.87612 0.01810
Sb8 0.06031 0.06498 0.12385 0.01610
Sb9 0.37354 0.93441 0.35266 0.01790
Sb10 0.44131 0.92230 0.63262 0.02050
Sb11 0.04508 0.56303 0.11976 0.01610
Sb12 0.54567 0.94662 0.88204 0.02210
S1 0.39950 0.70240 0.02440 0.02090
S2 0.01590 0.19990 0.29320 0.01730
S3 0.10610 0.16920 0.00710 0.01750
S4 0.15480 0.79290 0.21710 0.01780
S5 0.09400 0.64880 0.99120 0.01880
S6 0.49580 0.83600 0.76530 0.02280
S7 0.17130 0.31290 0.21920 0.02150
S8 0.23360 0.69010 0.43550 0.02250
S9 0.40830 0.28820 0.50530 0.02150
S10 0.34150 0.18530 0.72760 0.02160
S11 0.24410 0.19530 0.45070 0.02160
S12 0.34050 0.82250 0.23870 0.02120
S13 0.09730 0.96240 0.00330 0.01740
S14 0.00310 0.40870 0.27280 0.01850
S115 0.34400 0.04030 0.22720 0.02020
S116 0.09770 0.44190 0.02800 0.01750
S117 0.15270 0.57680 0.23300 0.01680
S118 0.48240 0.04210 0.78100 0.02570
S119 0.25820 0.94460 0.42780 0.01910
S120 0.40100 0.91140 0.00310 0.02310
S121 0.40330 0.08150 0.50840 0.02070
S122 0.16370 0.05360 0.22780 0.01860
S123 0.26790 0.06330 0.95770 0.02670
S124 0.32850 0.92970 0.71440 0.02130

loop_
_cod_related_entry_id
_cod_related_entry_database
_cod_related_entry_code
1 AMCSD 0019736
